data_7057284
loop_
_publ_author_name
'Wang, Yong'
'Zhu, Xiaoquan'
'Sheng, Tianlu'
'Wu, Xintao'

_publ_section_title
;
 Syntheses, crystal structures, and magnetic properties of cyanide-bridged
 complexestrans-RuII(dppe)2(CN)2(FeIIIX3)2(X = Cl and Br)
;
_journal_issue 11
_journal_name_full 'New Journal of Chemistry'
_journal_page_first 9051
_journal_paper_doi 10.1039/C7NJ05048H
_journal_volume 42
_journal_year 2018
_chemical_formula_sum 'C59.73 H64 Cl0.27 N1.74 O2 P4 Ru'
_chemical_formula_weight 1072.58
_space_group_crystal_system orthorhombic
_space_group_IT_number 56
_space_group_name_Hall '-P 2ab 2ac'
_space_group_name_H-M_alt 'P c c n'
_symmetry_space_group_name_Hall '-P 2ab 2ac'
_symmetry_space_group_name_H-M 'P c c n'
_atom_sites_solution_hydrogens mixed
_audit_creation_method SHELXL-2016/6
_audit_update_record
;
2018-03-30 deposited with the CCDC.
2018-04-11 downloaded from the CCDC.
;
_cell_angle_alpha 90
_cell_angle_beta 90
_cell_angle_gamma 90
_cell_formula_units_Z 4
_cell_length_a 22.513(9)
_cell_length_b 13.334(5)
_cell_length_c 17.261(7)
_cell_measurement_reflns_used 16887
_cell_measurement_temperature 123(2)
_cell_measurement_theta_max 27.4855
_cell_measurement_theta_min 2.1308
_cell_volume 5182(4)
_computing_cell_refinement 'CrystalClear (Rigaku Inc., 2016)'
_computing_data_collection 'CrystalClear (Rigaku Inc., 2016)'
_computing_data_reduction 'CrystalClear (Rigaku Inc., 2016)'
_computing_molecular_graphics 'Bruker SHELXTL'
_computing_publication_material 'Bruker SHELXTL'
_computing_structure_refinement 'SHELXL-2016/6 (Sheldrick, 2016)'
_computing_structure_solution 'SHELXL-2016/6 (Sheldrick, 2016)'
_diffrn_ambient_temperature 123(2)
_diffrn_detector_area_resol_mean 28.5714
_diffrn_measured_fraction_theta_full 0.976
_diffrn_measured_fraction_theta_max 0.976
_diffrn_measurement_device_type Saturn724+
_diffrn_measurement_method CCD_Profile_fitting
_diffrn_radiation_type MoK\a
_diffrn_radiation_wavelength 0.71073
_diffrn_reflns_av_R_equivalents 0.0448
_diffrn_reflns_av_unetI/netI 0.0221
_diffrn_reflns_Laue_measured_fraction_full 0.976
_diffrn_reflns_Laue_measured_fraction_max 0.976
_diffrn_reflns_limit_h_max 27
_diffrn_reflns_limit_h_min -29
_diffrn_reflns_limit_k_max 17
_diffrn_reflns_limit_k_min -17
_diffrn_reflns_limit_l_max 21
_diffrn_reflns_limit_l_min -22
_diffrn_reflns_number 36343
_diffrn_reflns_point_group_measured_fraction_full 0.976
_diffrn_reflns_point_group_measured_fraction_max 0.976
_diffrn_reflns_theta_full 25.242
_diffrn_reflns_theta_max 27.414
_diffrn_reflns_theta_min 2.527
_exptl_absorpt_coefficient_mu 0.485
_exptl_absorpt_correction_T_max 1.0000
_exptl_absorpt_correction_T_min 0.8761
_exptl_absorpt_correction_type multi-scan
_exptl_absorpt_process_details 'RIGAKU/MSC(2004), CrystalClear Version 1.3.6'
_exptl_crystal_colour YELLOW
_exptl_crystal_density_diffrn 1.375
_exptl_crystal_description PRISM
_exptl_crystal_F_000 2236
_exptl_crystal_size_max 0.367
_exptl_crystal_size_mid 0.336
_exptl_crystal_size_min 0.133
_refine_diff_density_max 0.457
_refine_diff_density_min -0.567
_refine_diff_density_rms 0.072
_refine_ls_extinction_method none
_refine_ls_goodness_of_fit_ref 1.007
_refine_ls_hydrogen_treatment constr
_refine_ls_matrix_type full
_refine_ls_number_parameters 325
_refine_ls_number_reflns 5774
_refine_ls_number_restraints 18
_refine_ls_restrained_S_all 1.006
_refine_ls_R_factor_all 0.0375
_refine_ls_R_factor_gt 0.0363
_refine_ls_shift/su_max 0.001
_refine_ls_shift/su_mean 0.000
_refine_ls_structure_factor_coef Fsqd
_refine_ls_weighting_details 'w=1/[\s^2^(Fo^2^)+(0.0500P)^2^+7.0000P] where P=(Fo^2^+2Fc^2^)/3'
_refine_ls_weighting_scheme calc
_refine_ls_wR_factor_gt 0.0952
_refine_ls_wR_factor_ref 0.0963
_reflns_Friedel_coverage 0.000
_reflns_number_gt 5582
_reflns_number_total 5774
_reflns_threshold_expression 'I > 2\s(I)'
_cod_data_source_file c7nj05048h2.cif
_cod_data_source_block x
_cod_depositor_comments
;
The following automatic conversions were performed:

'_exptl_absorpt_correction_type' value 'Multi-scan' changed to
'multi-scan' according to
/home/data/users/saulius/crontab/automatic-downloads/rss-feeds/RSC/lib/dictionaries/cif_core.dic
dictionary named 'cif_core.dic' version 2.4.2 from 2011-04-26.

Automatic conversion script
Id: cif_fix_values 4973 2017-02-22 13:04:09Z antanas 

 Adding full bibliography for 7057284--7057286.cif.
;
_cod_database_code 7057284
_shelx_shelxl_version_number 2016/6
_shelx_space_group_comment
;
The symmetry employed for this shelxl refinement is uniquely defined
by the following loop, which should always be used as a source of
symmetry information in preference to the above space-group names.
They are only intended as comments.
;

loop_
_space_group_symop_operation_xyz
'x, y, z'
'-x+1/2, -y+1/2, z'
'-x, y+1/2, -z+1/2'
'x+1/2, -y, -z+1/2'
'-x, -y, -z'
'x-1/2, y-1/2, -z'
'x, -y-1/2, z-1/2'
'-x-1/2, y, z-1/2'

loop_
_atom_site_label
_atom_site_type_symbol
_atom_site_fract_x
_atom_site_fract_y
_atom_site_fract_z
_atom_site_U_iso_or_equiv
_atom_site_adp_type
_atom_site_occupancy
_atom_site_site_symmetry_order
_atom_site_calc_flag
_atom_site_refinement_flags_posn
_atom_site_refinement_flags_adp
_atom_site_refinement_flags_occupancy
_atom_site_disorder_assembly
_atom_site_disorder_group
Ru1 Ru 0.500000 0.500000 0.000000 0.01048(8) Uani 1 2 d S . P . .
P1 P 0.48827(2) 0.61122(3) 0.10747(3) 0.01405(11) Uani 1 1 d . . . . .
P2 P 0.45015(2) 0.38784(3) 0.08364(3) 0.01289(11) Uani 1 1 d . . . . .
C1 C 0.42965(8) 0.70698(14) 0.11945(11) 0.0186(4) Uani 1 1 d . . . . .
C2 C 0.37864(10) 0.7075(2) 0.07486(13) 0.0336(5) Uani 1 1 d . . . . .
H2A H 0.374953 0.663708 0.033191 0.040 Uiso 1 1 calc R U . . .
C3 C 0.33261(11) 0.7740(2) 0.09265(15) 0.0449(7) Uani 1 1 d . . . . .
H3A H 0.298791 0.775008 0.061716 0.054 Uiso 1 1 calc R U . . .
C4 C 0.33631(10) 0.83839(19) 0.15524(15) 0.0347(5) Uani 1 1 d . . . . .
H4A H 0.305264 0.882071 0.166391 0.042 Uiso 1 1 calc R U . . .
C5 C 0.38652(10) 0.83713(16) 0.20096(15) 0.0320(5) Uani 1 1 d . . . . .
H5A H 0.389363 0.879545 0.243571 0.038 Uiso 1 1 calc R U . . .
C6 C 0.43295(9) 0.77215(16) 0.18311(14) 0.0276(5) Uani 1 1 d . . . . .
H6A H 0.466807 0.771946 0.213980 0.033 Uiso 1 1 calc R U . . .
C7 C 0.55403(8) 0.68520(14) 0.13452(10) 0.0162(3) Uani 1 1 d . . . . .
C8 C 0.56231(9) 0.77947(14) 0.10034(11) 0.0187(4) Uani 1 1 d . . . . .
H8A H 0.533162 0.805327 0.067805 0.022 Uiso 1 1 calc R U . . .
C9 C 0.61385(9) 0.83530(15) 0.11449(12) 0.0237(4) Uani 1 1 d . . . . .
H9A H 0.618910 0.897535 0.091076 0.028 Uiso 1 1 calc R U . . .
C10 C 0.65744(9) 0.79768(17) 0.16353(13) 0.0273(4) Uani 1 1 d . . . . .
H10A H 0.691881 0.834311 0.172725 0.033 Uiso 1 1 calc R U . . .
C11 C 0.64926(9) 0.70523(17) 0.19865(12) 0.0273(4) Uani 1 1 d . . . . .
H11A H 0.678245 0.680473 0.231938 0.033 Uiso 1 1 calc R U . . .
C12 C 0.59790(9) 0.64847(15) 0.18471(11) 0.0217(4) Uani 1 1 d . . . . .
H12A H 0.592959 0.586592 0.208717 0.026 Uiso 1 1 calc R U . . .
C13 C 0.46550(8) 0.25245(14) 0.08700(10) 0.0161(3) Uani 1 1 d . . . . .
C14 C 0.52430(9) 0.21821(15) 0.08084(12) 0.0232(4) Uani 1 1 d . . . . .
H14A H 0.555052 0.263986 0.074255 0.028 Uiso 1 1 calc R U . . .
C15 C 0.53676(11) 0.11604(16) 0.08455(14) 0.0300(5) Uani 1 1 d . . . . .
H15A H 0.575788 0.093945 0.079953 0.036 Uiso 1 1 calc R U . . .
C16 C 0.49127(11) 0.04678(16) 0.09508(14) 0.0277(4) Uani 1 1 d . . . . .
H16A H 0.499825 -0.021378 0.097510 0.033 Uiso 1 1 calc R U . . .
C17 C 0.43325(10) 0.07971(16) 0.10191(13) 0.0286(4) Uani 1 1 d . . . . .
H17A H 0.402757 0.033537 0.108930 0.034 Uiso 1 1 calc R U . . .
C18 C 0.42024(9) 0.18211(15) 0.09831(13) 0.0238(4) Uani 1 1 d . . . . .
H18A H 0.381154 0.203646 0.103486 0.029 Uiso 1 1 calc R U . . .
C19 C 0.36899(8) 0.39282(13) 0.08380(11) 0.0159(3) Uani 1 1 d . . . . .
C20 C 0.33882(9) 0.37475(15) 0.01427(12) 0.0202(4) Uani 1 1 d . . . . .
H20A H 0.360218 0.360944 -0.030563 0.024 Uiso 1 1 calc R U . . .
C21 C 0.27690(10) 0.37731(17) 0.01171(13) 0.0264(4) Uani 1 1 d . . . . .
H21A H 0.257220 0.364352 -0.034594 0.032 Uiso 1 1 calc R U . . .
C22 C 0.24461(9) 0.39912(17) 0.07802(14) 0.0302(5) Uani 1 1 d . . . . .
H22A H 0.203356 0.401545 0.076020 0.036 Uiso 1 1 calc R U . . .
C23 C 0.27383(10) 0.41729(18) 0.14728(14) 0.0305(5) Uani 1 1 d . . . . .
H23A H 0.252259 0.432289 0.191746 0.037 Uiso 1 1 calc R U . . .
C24 C 0.33594(9) 0.41299(16) 0.15011(12) 0.0228(4) Uani 1 1 d . . . . .
H24A H 0.355353 0.423757 0.196932 0.027 Uiso 1 1 calc R U . . .
C25 C 0.46990(10) 0.53579(15) 0.19561(11) 0.0218(4) Uani 1 1 d . . . . .
H25A H 0.496983 0.554172 0.236937 0.026 Uiso 1 1 calc R U . . .
H25B H 0.429999 0.552610 0.212380 0.026 Uiso 1 1 calc R U . . .
C26 C 0.47364(9) 0.42233(14) 0.18253(10) 0.0179(4) Uani 1 1 d . . . . .
H26A H 0.448482 0.388377 0.219864 0.022 Uiso 1 1 calc R U . . .
H26B H 0.514175 0.400154 0.190874 0.022 Uiso 1 1 calc R U . . .
C28 C 0.27280(14) 0.6131(2) 0.42410(17) 0.0475(7) Uani 1 1 d . . . . .
H28A H 0.292611 0.675615 0.433702 0.071 Uiso 1 1 calc R U . . .
H28B H 0.298614 0.558607 0.437832 0.071 Uiso 1 1 calc R U . . .
H28C H 0.237246 0.609695 0.454701 0.071 Uiso 1 1 calc R U . . .
C29 C 0.25678(11) 0.60567(17) 0.33839(14) 0.0327(5) Uani 1 1 d . . . . .
H29A H 0.231241 0.662463 0.324636 0.039 Uiso 1 1 calc R U . . .
C30 C 0.31186(12) 0.60865(19) 0.28850(15) 0.0371(5) Uani 1 1 d . . . . .
H30A H 0.333674 0.668961 0.299101 0.056 Uiso 1 1 calc R U . . .
H30B H 0.300627 0.607385 0.234851 0.056 Uiso 1 1 calc R U . . .
H30C H 0.336281 0.551479 0.299820 0.056 Uiso 1 1 calc R U . . .
O1 O 0.22592(8) 0.51465(13) 0.32196(11) 0.0353(4) Uani 1 1 d . . . . .
H1A H 0.194121 0.512523 0.348424 0.042 Uiso 1 1 d R U . . .
N1 N 0.61688(19) 0.4377(4) 0.0967(2) 0.0233(7) Uani 0.868(12) 1 d . U P A 1
C27 C 0.5767(4) 0.4592(9) 0.0597(5) 0.0179(9) Uani 0.868(12) 1 d . U P A 1
Cl1 Cl 0.5899(10) 0.4517(15) 0.0713(12) 0.069(12) Uani 0.132(12) 1 d . U P A 2

loop_
_atom_site_aniso_label
_atom_site_aniso_U_11
_atom_site_aniso_U_22
_atom_site_aniso_U_33
_atom_site_aniso_U_23
_atom_site_aniso_U_13
_atom_site_aniso_U_12
Ru1 0.01055(12) 0.01131(12) 0.00957(12) -0.00065(6) -0.00034(6) -0.00144(6)
P1 0.0159(2) 0.0136(2) 0.0126(2) -0.00260(15) 0.00021(16) -0.00168(16)
P2 0.0134(2) 0.0121(2) 0.0132(2) 0.00077(15) 0.00075(16) -0.00092(15)
C1 0.0173(8) 0.0196(9) 0.0189(8) -0.0014(7) 0.0038(7) -0.0018(7)
C2 0.0224(10) 0.0572(15) 0.0210(10) -0.0111(10) -0.0004(8) 0.0072(10)
C3 0.0269(12) 0.079(2) 0.0289(12) -0.0045(12) -0.0049(10) 0.0215(13)
C4 0.0269(11) 0.0372(13) 0.0399(13) 0.0049(10) 0.0126(10) 0.0143(9)
C5 0.0273(11) 0.0220(10) 0.0468(13) -0.0124(9) 0.0086(10) -0.0004(8)
C6 0.0200(9) 0.0253(11) 0.0376(11) -0.0143(9) -0.0009(8) 0.0004(8)
C7 0.0159(8) 0.0181(8) 0.0145(8) -0.0058(6) -0.0005(6) -0.0006(7)
C8 0.0196(9) 0.0170(8) 0.0195(8) -0.0042(7) 0.0001(7) -0.0004(7)
C9 0.0267(10) 0.0191(9) 0.0253(10) -0.0062(7) 0.0029(8) -0.0066(8)
C10 0.0182(9) 0.0328(11) 0.0309(11) -0.0137(9) 0.0005(8) -0.0066(8)
C11 0.0221(10) 0.0334(11) 0.0264(10) -0.0094(8) -0.0076(8) 0.0037(8)
C12 0.0253(10) 0.0205(9) 0.0195(9) -0.0038(7) -0.0039(7) 0.0021(8)
C13 0.0193(9) 0.0143(8) 0.0149(8) 0.0010(6) -0.0008(7) 0.0011(7)
C14 0.0213(10) 0.0198(9) 0.0285(10) 0.0008(7) 0.0017(8) 0.0017(7)
C15 0.0281(11) 0.0236(10) 0.0383(12) -0.0008(9) 0.0002(9) 0.0088(8)
C16 0.0399(12) 0.0150(9) 0.0284(11) -0.0004(8) -0.0037(9) 0.0055(8)
C17 0.0324(11) 0.0169(9) 0.0366(11) 0.0037(8) -0.0030(9) -0.0049(8)
C18 0.0223(10) 0.0175(9) 0.0315(10) 0.0034(8) 0.0013(8) -0.0010(7)
C19 0.0145(8) 0.0125(8) 0.0206(9) 0.0024(6) 0.0027(7) 0.0000(6)
C20 0.0167(9) 0.0208(9) 0.0230(9) -0.0005(7) 0.0005(7) -0.0011(7)
C21 0.0174(10) 0.0282(11) 0.0337(11) 0.0007(8) -0.0029(8) -0.0033(8)
C22 0.0143(9) 0.0306(11) 0.0458(13) 0.0042(9) 0.0049(9) -0.0004(8)
C23 0.0231(10) 0.0339(12) 0.0346(11) 0.0026(9) 0.0131(9) 0.0015(9)
C24 0.0215(9) 0.0253(10) 0.0217(9) 0.0024(8) 0.0044(7) -0.0002(8)
C25 0.0307(10) 0.0212(10) 0.0134(8) -0.0026(7) 0.0039(7) -0.0041(8)
C26 0.0212(9) 0.0192(9) 0.0134(8) 0.0020(6) -0.0008(7) -0.0016(7)
C28 0.0449(15) 0.0523(17) 0.0453(15) -0.0136(12) 0.0081(12) -0.0118(13)
C29 0.0316(12) 0.0265(11) 0.0400(13) -0.0036(9) 0.0044(10) 0.0021(9)
C30 0.0360(13) 0.0360(13) 0.0395(13) 0.0010(10) 0.0097(11) -0.0054(10)
O1 0.0299(9) 0.0379(9) 0.0381(9) -0.0085(7) 0.0120(7) -0.0063(7)
N1 0.0198(14) 0.0267(15) 0.0235(13) -0.0004(10) -0.0045(12) -0.0006(11)
C27 0.0227(17) 0.0163(19) 0.0149(16) -0.0042(12) 0.0067(13) -0.0057(12)
Cl1 0.10(3) 0.030(8) 0.075(18) -0.016(10) 0.052(15) -0.023(13)

loop_
_atom_type_symbol
_atom_type_description
_atom_type_scat_dispersion_real
_atom_type_scat_dispersion_imag
_atom_type_scat_source
C C 0.0033 0.0016 'International Tables Vol C Tables 4.2.6.8 and 6.1.1.4'
H H 0.0000 0.0000 'International Tables Vol C Tables 4.2.6.8 and 6.1.1.4'
N N 0.0061 0.0033 'International Tables Vol C Tables 4.2.6.8 and 6.1.1.4'
O O 0.0106 0.0060 'International Tables Vol C Tables 4.2.6.8 and 6.1.1.4'
P P 0.1023 0.0942 'International Tables Vol C Tables 4.2.6.8 and 6.1.1.4'
Ru Ru -1.2594 0.8363 'International Tables Vol C Tables 4.2.6.8 and 6.1.1.4'
Cl Cl 0.1484 0.1585 'International Tables Vol C Tables 4.2.6.8 and 6.1.1.4'

loop_
_geom_angle_atom_site_label_1
_geom_angle_atom_site_label_2
_geom_angle_atom_site_label_3
_geom_angle
_geom_angle_site_symmetry_1
_geom_angle_site_symmetry_3
C27 Ru1 C27 180.0(4) . 5_665
C27 Ru1 P2 94.3(3) . 5_665
C27 Ru1 P2 85.7(3) 5_665 5_665
C27 Ru1 P2 85.7(3) . .
C27 Ru1 P2 94.3(3) 5_665 .
P2 Ru1 P2 180.0 5_665 .
C27 Ru1 P1 82.5(3) . .
C27 Ru1 P1 97.5(3) 5_665 .
P2 Ru1 P1 97.70(3) 5_665 .
P2 Ru1 P1 82.30(3) . .
C27 Ru1 P1 97.5(3) . 5_665
C27 Ru1 P1 82.5(3) 5_665 5_665
P2 Ru1 P1 82.30(3) 5_665 5_665
P2 Ru1 P1 97.70(3) . 5_665
P1 Ru1 P1 179.999(13) . 5_665
P2 Ru1 Cl1 94.6(5) 5_665 .
P2 Ru1 Cl1 85.4(5) . .
P1 Ru1 Cl1 82.2(5) . .
P1 Ru1 Cl1 97.8(5) 5_665 .
C27 Ru1 Cl1 179.6(7) . 5_665
C27 Ru1 Cl1 0.4(7) 5_665 5_665
P2 Ru1 Cl1 85.4(5) 5_665 5_665
P2 Ru1 Cl1 94.6(5) . 5_665
P1 Ru1 Cl1 97.8(5) . 5_665
P1 Ru1 Cl1 82.2(5) 5_665 5_665
Cl1 Ru1 Cl1 180.0 . 5_665
C7 P1 C1 100.13(9) . .
C7 P1 C25 105.07(9) . .
C1 P1 C25 97.04(9) . .
C7 P1 Ru1 116.16(6) . .
C1 P1 Ru1 126.49(6) . .
C25 P1 Ru1 108.79(7) . .
C19 P2 C13 102.90(8) . .
C19 P2 C26 106.02(9) . .
C13 P2 C26 99.30(8) . .
C19 P2 Ru1 116.92(6) . .
C13 P2 Ru1 123.47(6) . .
C26 P2 Ru1 105.75(7) . .
C2 C1 C6 118.49(19) . .
C2 C1 P1 122.29(16) . .
C6 C1 P1 118.55(15) . .
C1 C2 C3 119.8(2) . .
C1 C2 H2A 120.1 . .
C3 C2 H2A 120.1 . .
C4 C3 C2 121.4(2) . .
C4 C3 H3A 119.3 . .
C2 C3 H3A 119.3 . .
C5 C4 C3 119.3(2) . .
C5 C4 H4A 120.4 . .
C3 C4 H4A 120.4 . .
C4 C5 C6 119.8(2) . .
C4 C5 H5A 120.1 . .
C6 C5 H5A 120.1 . .
C5 C6 C1 121.3(2) . .
C5 C6 H6A 119.4 . .
C1 C6 H6A 119.4 . .
C8 C7 C12 118.67(17) . .
C8 C7 P1 118.78(14) . .
C12 C7 P1 122.45(15) . .
C9 C8 C7 120.93(18) . .
C9 C8 H8A 119.5 . .
C7 C8 H8A 119.5 . .
C10 C9 C8 119.97(19) . .
C10 C9 H9A 120.0 . .
C8 C9 H9A 120.0 . .
C11 C10 C9 119.58(19) . .
C11 C10 H10A 120.2 . .
C9 C10 H10A 120.2 . .
C10 C11 C12 120.96(19) . .
C10 C11 H11A 119.5 . .
C12 C11 H11A 119.5 . .
C7 C12 C11 119.88(19) . .
C7 C12 H12A 120.1 . .
C11 C12 H12A 120.1 . .
C18 C13 C14 118.63(18) . .
C18 C13 P2 121.74(15) . .
C14 C13 P2 119.59(14) . .
C15 C14 C13 120.3(2) . .
C15 C14 H14A 119.8 . .
C13 C14 H14A 119.8 . .
C16 C15 C14 120.5(2) . .
C16 C15 H15A 119.8 . .
C14 C15 H15A 119.8 . .
C17 C16 C15 119.72(19) . .
C17 C16 H16A 120.1 . .
C15 C16 H16A 120.1 . .
C16 C17 C18 120.3(2) . .
C16 C17 H17A 119.9 . .
C18 C17 H17A 119.9 . .
C17 C18 C13 120.6(2) . .
C17 C18 H18A 119.7 . .
C13 C18 H18A 119.7 . .
C24 C19 C20 118.61(18) . .
C24 C19 P2 122.87(15) . .
C20 C19 P2 118.51(14) . .
C21 C20 C19 120.52(19) . .
C21 C20 H20A 119.7 . .
C19 C20 H20A 119.7 . .
C22 C21 C20 120.2(2) . .
C22 C21 H21A 119.9 . .
C20 C21 H21A 119.9 . .
C23 C22 C21 120.0(2) . .
C23 C22 H22A 120.0 . .
C21 C22 H22A 120.0 . .
C22 C23 C24 119.8(2) . .
C22 C23 H23A 120.1 . .
C24 C23 H23A 120.1 . .
C19 C24 C23 120.9(2) . .
C19 C24 H24A 119.6 . .
C23 C24 H24A 119.6 . .
C26 C25 P1 113.53(12) . .
C26 C25 H25A 108.9 . .
P1 C25 H25A 108.9 . .
C26 C25 H25B 108.9 . .
P1 C25 H25B 108.9 . .
H25A C25 H25B 107.7 . .
C25 C26 P2 111.50(12) . .
C25 C26 H26A 109.3 . .
P2 C26 H26A 109.3 . .
C25 C26 H26B 109.3 . .
P2 C26 H26B 109.3 . .
H26A C26 H26B 108.0 . .
C29 C28 H28A 109.5 . .
C29 C28 H28B 109.5 . .
H28A C28 H28B 109.5 . .
C29 C28 H28C 109.5 . .
H28A C28 H28C 109.5 . .
H28B C28 H28C 109.5 . .
O1 C29 C30 107.99(19) . .
O1 C29 C28 111.3(2) . .
C30 C29 C28 110.9(2) . .
O1 C29 H29A 108.9 . .
C30 C29 H29A 108.9 . .
C28 C29 H29A 108.9 . .
C29 C30 H30A 109.5 . .
C29 C30 H30B 109.5 . .
H30A C30 H30B 109.5 . .
C29 C30 H30C 109.5 . .
H30A C30 H30C 109.5 . .
H30B C30 H30C 109.5 . .
C29 O1 H1A 109.4 . .
N1 C27 Ru1 175.7(9) . .

loop_
_geom_bond_atom_site_label_1
_geom_bond_atom_site_label_2
_geom_bond_distance
_geom_bond_site_symmetry_2
Ru1 C27 2.084(9) .
Ru1 C27 2.084(9) 5_665
Ru1 P2 2.3622(7) 5_665
Ru1 P2 2.3622(7) .
Ru1 P1 2.3896(8) .
Ru1 P1 2.3897(8) 5_665
Ru1 Cl1 2.45(2) .
Ru1 Cl1 2.45(2) 5_665
P1 C7 1.8392(19) .
P1 C1 1.848(2) .
P1 C25 1.870(2) .
P2 C19 1.828(2) .
P2 C13 1.839(2) .
P2 C26 1.845(2) .
C1 C2 1.382(3) .
C1 C6 1.403(3) .
C2 C3 1.399(3) .
C2 H2A 0.9300 .
C3 C4 1.382(4) .
C3 H3A 0.9300 .
C4 C5 1.379(4) .
C4 H4A 0.9300 .
C5 C6 1.392(3) .
C5 H5A 0.9300 .
C6 H6A 0.9300 .
C7 C8 1.401(3) .
C7 C12 1.402(3) .
C8 C9 1.400(3) .
C8 H8A 0.9300 .
C9 C10 1.390(3) .
C9 H9A 0.9300 .
C10 C11 1.386(3) .
C10 H10A 0.9300 .
C11 C12 1.403(3) .
C11 H11A 0.9300 .
C12 H12A 0.9300 .
C13 C18 1.399(3) .
C13 C14 1.404(3) .
C14 C15 1.392(3) .
C14 H14A 0.9300 .
C15 C16 1.391(3) .
C15 H15A 0.9300 .
C16 C17 1.383(3) .
C16 H16A 0.9300 .
C17 C18 1.398(3) .
C17 H17A 0.9300 .
C18 H18A 0.9300 .
C19 C24 1.391(3) .
C19 C20 1.400(3) .
C20 C21 1.395(3) .
C20 H20A 0.9300 .
C21 C22 1.387(3) .
C21 H21A 0.9300 .
C22 C23 1.386(3) .
C22 H22A 0.9300 .
C23 C24 1.400(3) .
C23 H23A 0.9300 .
C24 H24A 0.9300 .
C25 C26 1.532(3) .
C25 H25A 0.9700 .
C25 H25B 0.9700 .
C26 H26A 0.9700 .
C26 H26B 0.9700 .
C28 C29 1.526(4) .
C28 H28A 0.9600 .
C28 H28B 0.9600 .
C28 H28C 0.9600 .
C29 O1 1.427(3) .
C29 C30 1.510(3) .
C29 H29A 0.9800 .
C30 H30A 0.9600 .
C30 H30B 0.9600 .
C30 H30C 0.9600 .
O1 H1A 0.8497 .
N1 C27 1.143(11) .

loop_
_geom_torsion_atom_site_label_1
_geom_torsion_atom_site_label_2
_geom_torsion_atom_site_label_3
_geom_torsion_atom_site_label_4
_geom_torsion
C7 P1 C1 C2 149.02(18)
C25 P1 C1 C2 -104.23(19)
Ru1 P1 C1 C2 15.4(2)
C7 P1 C1 C6 -40.48(18)
C25 P1 C1 C6 66.27(18)
Ru1 P1 C1 C6 -174.05(13)
C6 C1 C2 C3 1.7(4)
P1 C1 C2 C3 172.2(2)
C1 C2 C3 C4 -1.4(4)
C2 C3 C4 C5 0.2(4)
C3 C4 C5 C6 0.7(4)
C4 C5 C6 C1 -0.4(4)
C2 C1 C6 C5 -0.8(3)
P1 C1 C6 C5 -171.69(18)
C1 P1 C7 C8 -49.31(16)
C25 P1 C7 C8 -149.51(15)
Ru1 P1 C7 C8 90.22(15)
C1 P1 C7 C12 134.37(16)
C25 P1 C7 C12 34.17(18)
Ru1 P1 C7 C12 -86.10(16)
C12 C7 C8 C9 1.4(3)
P1 C7 C8 C9 -175.10(14)
C7 C8 C9 C10 -0.5(3)
C8 C9 C10 C11 -0.5(3)
C9 C10 C11 C12 0.8(3)
C8 C7 C12 C11 -1.1(3)
P1 C7 C12 C11 175.19(15)
C10 C11 C12 C7 0.1(3)
C19 P2 C13 C18 -7.82(18)
C26 P2 C13 C18 101.11(17)
Ru1 P2 C13 C18 -142.91(14)
C19 P2 C13 C14 174.47(15)
C26 P2 C13 C14 -76.60(16)
Ru1 P2 C13 C14 39.38(17)
C18 C13 C14 C15 1.2(3)
P2 C13 C14 C15 178.95(16)
C13 C14 C15 C16 -0.6(3)
C14 C15 C16 C17 0.0(4)
C15 C16 C17 C18 0.0(4)
C16 C17 C18 C13 0.6(3)
C14 C13 C18 C17 -1.2(3)
P2 C13 C18 C17 -178.94(16)
C13 P2 C19 C24 100.07(17)
C26 P2 C19 C24 -3.72(18)
Ru1 P2 C19 C24 -121.27(15)
C13 P2 C19 C20 -79.42(16)
C26 P2 C19 C20 176.80(15)
Ru1 P2 C19 C20 59.25(16)
C24 C19 C20 C21 0.2(3)
P2 C19 C20 C21 179.71(16)
C19 C20 C21 C22 0.8(3)
C20 C21 C22 C23 -0.8(3)
C21 C22 C23 C24 -0.4(3)
C20 C19 C24 C23 -1.3(3)
P2 C19 C24 C23 179.19(16)
C22 C23 C24 C19 1.4(3)
C7 P1 C25 C26 -118.24(15)
C1 P1 C25 C26 139.24(15)
Ru1 P1 C25 C26 6.79(16)
P1 C25 C26 P2 -34.68(18)
C19 P2 C26 C25 -77.59(15)
C13 P2 C26 C25 176.01(14)
Ru1 P2 C26 C25 47.18(14)
